data_7012339
loop_
_publ_author_name
'Pallavicini, Piersandro'
'Amendola, Valeria'
'Diaz Fernandez, Yuri'
'Ghisalberti, Marco'
'Linati, Laura'
'Mangano, Carlo'
'Manotti Lanfredi, Anna'
'Massera, Chiara'

_publ_section_title
;
 Bis-bidentate vs. bis-tridentate imino-heterocycle ligands in the
 formation of dinuclear helical complexes of Fe(II)
;
_journal_coden_ASTM DTARAF
_journal_issue 4
_journal_name_full 'Dalton Transactions'
_journal_page_first 575
_journal_paper_doi 10.1039/b210137h
_journal_year 2003
_chemical_formula_sum 'C34 H38 F6 Fe N6 O6 S2'
_chemical_formula_weight 860.67
_space_group_IT_number 19
_symmetry_cell_setting orthorhombic
_symmetry_space_group_name_Hall 'P 2ac 2ab'
_symmetry_space_group_name_H-M 'P 21 21 21'
_atom_sites_solution_hydrogens geom
_atom_sites_solution_primary direct
_atom_sites_solution_secondary difmap
_audit_creation_method SHELXL-97
_cell_angle_alpha 90.000
_cell_angle_beta 90.000
_cell_angle_gamma 90.000
_cell_formula_units_Z 4
_cell_length_a 10.825(5)
_cell_length_b 18.356(5)
_cell_length_c 19.223(5)
_cell_measurement_temperature 293(2)
_cell_volume 3820(2)
_computing_structure_refinement 'SHELXL-97 (Sheldrick, 1997)'
_computing_structure_solution 'SHELXS-97 (Sheldrick, 1990)'
_diffrn_ambient_temperature 293(2)
_diffrn_measured_fraction_theta_full 0.997
_diffrn_measured_fraction_theta_max 0.997
_diffrn_measurement_device_type 'area detector'
_diffrn_measurement_method 'omega/2teta scan and profile analysis'
_diffrn_radiation_monochromator graphite
_diffrn_radiation_source 'fine-focus sealed tube'
_diffrn_radiation_type MoK\a
_diffrn_radiation_wavelength 0.71069
_diffrn_reflns_av_R_equivalents 0.0600
_diffrn_reflns_av_sigmaI/netI 0.0570
_diffrn_reflns_limit_h_max 12
_diffrn_reflns_limit_h_min -12
_diffrn_reflns_limit_k_max 20
_diffrn_reflns_limit_k_min -20
_diffrn_reflns_limit_l_max 21
_diffrn_reflns_limit_l_min -21
_diffrn_reflns_number 31878
_diffrn_reflns_theta_full 23.28
_diffrn_reflns_theta_max 23.28
_diffrn_reflns_theta_min 2.12
_exptl_absorpt_coefficient_mu 0.585
_exptl_absorpt_correction_T_max 1
_exptl_absorpt_correction_T_min 0.780493
_exptl_absorpt_correction_type semiempirical
_exptl_absorpt_process_details sad.abs
_exptl_crystal_colour red
_exptl_crystal_density_diffrn 1.497
_exptl_crystal_density_method 'not measured'
_exptl_crystal_description prismatic
_exptl_crystal_F_000 1776
_exptl_crystal_size_max 0.25
_exptl_crystal_size_mid 0.23
_exptl_crystal_size_min 0.19
_refine_diff_density_max 0.226
_refine_diff_density_min -0.195
_refine_diff_density_rms 0.036
_refine_ls_abs_structure_details 'Flack H D (1983), Acta Cryst. A39, 876-881'
_refine_ls_abs_structure_Flack -0.003(15)
_refine_ls_extinction_method none
_refine_ls_goodness_of_fit_ref 0.770
_refine_ls_hydrogen_treatment mixed
_refine_ls_matrix_type full
_refine_ls_number_parameters 651
_refine_ls_number_reflns 5491
_refine_ls_number_restraints 0
_refine_ls_restrained_S_all 0.770
_refine_ls_R_factor_all 0.0505
_refine_ls_R_factor_gt 0.0322
_refine_ls_shift/su_max 0.240
_refine_ls_shift/su_mean 0.010
_refine_ls_structure_factor_coef Fsqd
_refine_ls_weighting_details 'calc w=1/[\s^2^(Fo^2^)+(0.0416P)^2^+0.0000P] where P=(Fo^2^+2Fc^2^)/3'
_refine_ls_weighting_scheme calc
_refine_ls_wR_factor_gt 0.0624
_refine_ls_wR_factor_ref 0.0677
_reflns_number_gt 4182
_reflns_number_total 5491
_reflns_threshold_expression >2sigma(I)
_cod_data_source_file b210137h.txt
_cod_data_source_block pv1
_cod_depositor_comments
;
The following automatic conversions were performed:
'_atom_site_symetry_multiplicity' tag replaced with
'_atom_site_symmetry_multiplicity'.

Automatic conversion script
Id: cif_correct_tags 1440 2010-10-19 06:21:57Z saulius 

The following automatic conversions were performed:

'_symmetry_cell_setting' tag value 'orthorombic' was replaced with
'orthorhombic' value.

Automatic conversion script
Id: cif_fix_values 1646 2011-03-28 12:23:43Z adriana 
;
_cod_original_sg_symbol_H-M P212121
_cod_database_code 7012339

loop_
_symmetry_equiv_pos_as_xyz
'x, y, z'
'-x+1/2, -y, z+1/2'
'x+1/2, -y+1/2, -z'
'-x, y+1/2, -z+1/2'

loop_
_atom_site_label
_atom_site_type_symbol
_atom_site_fract_x
_atom_site_fract_y
_atom_site_fract_z
_atom_site_U_iso_or_equiv
_atom_site_adp_type
_atom_site_occupancy
_atom_site_symmetry_multiplicity
_atom_site_calc_flag
_atom_site_refinement_flags
_atom_site_disorder_assembly
_atom_site_disorder_group
Fe1 Fe 0.18371(5) 0.02183(2) 0.68269(3) 0.03635(14) Uani 1 1 d . . .
N1 N 0.1156(3) 0.04203(14) 0.77953(15) 0.0387(7) Uani 1 1 d . . .
N2 N 0.3230(3) 0.06764(13) 0.72278(14) 0.0365(6) Uani 1 1 d . . .
N3 N 0.2909(3) 0.02129(19) 0.59731(17) 0.0403(8) Uani 1 1 d . . .
H3NA H 0.250(3) 0.022(2) 0.5575(19) 0.047(11) Uiso 1 1 d . . .
H3NB H 0.329(3) -0.0153(19) 0.5905(16) 0.032(11) Uiso 1 1 d . . .
N4 N 0.0773(3) 0.09994(14) 0.63814(14) 0.0369(7) Uani 1 1 d . . .
N5 N 0.0694(3) -0.03851(15) 0.63487(14) 0.0391(7) Uani 1 1 d . . .
N6 N 0.2506(3) -0.07435(17) 0.71643(19) 0.0442(8) Uani 1 1 d . . .
H6NA H 0.270(3) -0.0741(17) 0.7627(19) 0.046(11) Uiso 1 1 d . . .
H6NB H 0.324(3) -0.0910(18) 0.6977(18) 0.051(11) Uiso 1 1 d . . .
C1 C -0.0016(3) 0.03514(17) 0.80738(19) 0.0400(9) Uani 1 1 d . . .
C2 C -0.1022(4) 0.0120(2) 0.7657(2) 0.0508(11) Uani 1 1 d . . .
H2 H -0.087(3) 0.0004(18) 0.719(2) 0.057(12) Uiso 1 1 d . . .
C3 C -0.2182(4) 0.0072(2) 0.7925(2) 0.0558(12) Uani 1 1 d . . .
H3 H -0.287(4) -0.0080(19) 0.7623(19) 0.066(13) Uiso 1 1 d . . .
C4 C -0.2424(5) 0.0252(3) 0.8617(2) 0.0656(12) Uani 1 1 d . . .
H4 H -0.323(4) 0.023(2) 0.880(2) 0.069(12) Uiso 1 1 d . . .
C5 C -0.1482(4) 0.0467(2) 0.9035(3) 0.0626(13) Uani 1 1 d . . .
H5 H -0.159(4) 0.0610(19) 0.9494(19) 0.059(12) Uiso 1 1 d . . .
C6 C -0.0260(4) 0.05303(18) 0.8782(2) 0.0437(10) Uani 1 1 d . . .
C7 C 0.0710(4) 0.0762(2) 0.9208(2) 0.0487(11) Uani 1 1 d . . .
H7 H 0.057(3) 0.088(2) 0.9676(19) 0.058(12) Uiso 1 1 d . . .
C8 C 0.1843(5) 0.08372(19) 0.89288(19) 0.0466(10) Uani 1 1 d . . .
H8 H 0.241(3) 0.1006(18) 0.9184(17) 0.037(11) Uiso 1 1 d . . .
C9 C 0.2045(3) 0.06775(16) 0.82250(19) 0.0399(9) Uani 1 1 d . . .
C10 C 0.3224(4) 0.07838(18) 0.7887(2) 0.0427(9) Uani 1 1 d . . .
H10 H 0.393(3) 0.0914(15) 0.8113(16) 0.027(8) Uiso 1 1 d . . .
C11 C 0.4325(3) 0.07549(19) 0.6779(2) 0.0409(9) Uani 1 1 d . . .
H11 H 0.468(2) 0.0288(14) 0.6851(13) 0.010(6) Uiso 1 1 d . . .
C12 C 0.5177(4) 0.1396(3) 0.6945(3) 0.0564(11) Uani 1 1 d . . .
H12A H 0.460(3) 0.1853(17) 0.6891(17) 0.039(9) Uiso 1 1 d . . .
H12B H 0.552(4) 0.135(2) 0.737(2) 0.060(13) Uiso 1 1 d . . .
C13 C 0.6195(4) 0.1433(3) 0.6406(2) 0.0629(13) Uani 1 1 d . . .
H13A H 0.665(4) 0.105(2) 0.648(2) 0.072(16) Uiso 1 1 d . . .
H13B H 0.675(4) 0.188(2) 0.6499(19) 0.073(12) Uiso 1 1 d . . .
C14 C 0.5694(5) 0.1463(3) 0.5667(2) 0.0590(12) Uani 1 1 d . . .
H14A H 0.519(4) 0.193(2) 0.564(2) 0.072(14) Uiso 1 1 d . . .
H14B H 0.632(3) 0.1461(19) 0.5332(18) 0.055(12) Uiso 1 1 d . . .
C15 C 0.4847(4) 0.0829(2) 0.5516(2) 0.0499(11) Uani 1 1 d . . .
H15A H 0.449(3) 0.0826(17) 0.5050(18) 0.042(11) Uiso 1 1 d . . .
H15B H 0.537(3) 0.0389(19) 0.5569(16) 0.041(10) Uiso 1 1 d . . .
C16 C 0.3826(3) 0.0807(2) 0.60455(19) 0.0393(9) Uani 1 1 d . . .
H16 H 0.331(3) 0.1208(17) 0.6027(14) 0.035(9) Uiso 1 1 d . . .
C17 C 0.0824(3) 0.1750(2) 0.64155(18) 0.0419(9) Uani 1 1 d . . .
C18 C 0.1737(4) 0.20936(19) 0.6817(2) 0.0474(9) Uani 1 1 d . . .
H18 H 0.236(3) 0.1783(16) 0.7078(15) 0.038(9) Uiso 1 1 d . . .
C19 C 0.1799(5) 0.2846(2) 0.6839(2) 0.0593(10) Uani 1 1 d . . .
H19 H 0.253(3) 0.3046(18) 0.7131(18) 0.055(12) Uiso 1 1 d . . .
C20 C 0.0954(5) 0.3268(3) 0.6476(3) 0.0663(13) Uani 1 1 d . . .
H20 H 0.099(3) 0.378(2) 0.6486(18) 0.064(13) Uiso 1 1 d . . .
C21 C 0.0040(5) 0.2956(2) 0.6101(2) 0.0600(12) Uani 1 1 d . . .
H21 H -0.062(3) 0.3204(15) 0.5851(15) 0.025(8) Uiso 1 1 d . . .
C22 C -0.0046(4) 0.2188(2) 0.6056(2) 0.0470(10) Uani 1 1 d . . .
C23 C -0.0965(4) 0.1849(3) 0.5648(2) 0.0552(12) Uani 1 1 d . . .
H23 H -0.151(4) 0.209(2) 0.5397(19) 0.059(13) Uiso 1 1 d . . .
C24 C -0.0994(4) 0.1108(3) 0.5609(2) 0.0508(11) Uani 1 1 d . . .
H24 H -0.167(4) 0.0856(18) 0.5363(16) 0.050(11) Uiso 1 1 d . . .
C25 C -0.0114(3) 0.0701(2) 0.59750(18) 0.0413(9) Uani 1 1 d . . .
C26 C -0.0111(4) -0.0093(2) 0.5948(2) 0.0451(10) Uani 1 1 d . . .
H26 H -0.060(3) -0.034(2) 0.5661(19) 0.055(12) Uiso 1 1 d . . .
C27 C 0.0957(4) -0.11730(19) 0.6367(2) 0.0432(10) Uani 1 1 d . . .
H27 H 0.158(3) -0.1270(14) 0.5987(13) 0.023(8) Uiso 1 1 d . . .
C28 C -0.0120(5) -0.1686(2) 0.6233(4) 0.0675(14) Uani 1 1 d . . .
H28A H -0.052(4) -0.161(2) 0.582(2) 0.057(14) Uiso 1 1 d . . .
H28B H -0.070(3) -0.1640(18) 0.6587(18) 0.046(13) Uiso 1 1 d . . .
C29 C 0.0324(6) -0.2474(3) 0.6304(4) 0.088(2) Uani 1 1 d . . .
H29A H -0.034(4) -0.280(2) 0.620(2) 0.084(15) Uiso 1 1 d . . .
H29B H 0.087(4) -0.254(2) 0.596(2) 0.050(14) Uiso 1 1 d . . .
C30 C 0.0980(5) -0.2624(3) 0.6975(3) 0.0773(15) Uani 1 1 d . . .
H30A H 0.129(3) -0.313(2) 0.701(2) 0.077(14) Uiso 1 1 d . . .
H30B H 0.043(7) -0.252(4) 0.753(4) 0.20(3) Uiso 1 1 d . . .
C31 C 0.2020(5) -0.2090(2) 0.7110(3) 0.0590(12) Uani 1 1 d . . .
H31A H 0.244(4) -0.217(2) 0.752(3) 0.092(19) Uiso 1 1 d . . .
H31B H 0.273(4) -0.218(2) 0.680(2) 0.074(14) Uiso 1 1 d . . .
C32 C 0.1552(4) -0.13126(18) 0.70600(19) 0.0435(10) Uani 1 1 d . . .
H32 H 0.097(3) -0.1261(17) 0.7394(17) 0.041(11) Uiso 1 1 d . . .
S1 S 0.33265(10) -0.10224(6) 0.92300(5) 0.0551(3) Uani 1 1 d . . .
S2 S 0.58570(12) -0.12490(6) 0.62165(6) 0.0678(4) Uani 1 1 d . . .
C33 C 0.4680(4) -0.1214(3) 0.8701(2) 0.0638(12) Uani 1 1 d . . .
C34 C 0.5918(7) -0.2222(4) 0.6153(4) 0.108(2) Uani 1 1 d . . .
O1 O 0.2388(2) -0.09176(14) 0.87087(13) 0.0593(7) Uani 1 1 d . . .
O2 O 0.3657(3) -0.03820(17) 0.96076(15) 0.0825(10) Uani 1 1 d . . .
O3 O 0.3177(3) -0.16568(18) 0.96587(15) 0.0940(10) Uani 1 1 d . . .
O4 O 0.4593(3) -0.11035(18) 0.6066(2) 0.1030(12) Uani 1 1 d . . .
O5 O 0.6194(5) -0.1118(2) 0.6903(2) 0.164(2) Uani 1 1 d . . .
O6 O 0.6683(4) -0.0989(2) 0.5710(2) 0.1304(16) Uani 1 1 d . . .
F1 F 0.5693(2) -0.13213(19) 0.90638(14) 0.1078(11) Uani 1 1 d . . .
F2 F 0.4887(2) -0.06518(16) 0.82747(16) 0.0972(9) Uani 1 1 d . . .
F3 F 0.4514(3) -0.17779(16) 0.82932(17) 0.1061(10) Uani 1 1 d . . .
F4 F 0.5182(4) -0.2555(2) 0.6552(4) 0.207(3) Uani 1 1 d . . .
F5 F 0.7042(3) -0.24545(18) 0.6310(3) 0.184(2) Uani 1 1 d . . .
F6 F 0.5665(7) -0.2435(3) 0.5542(3) 0.234(3) Uani 1 1 d . . .

loop_
_atom_site_aniso_label
_atom_site_aniso_U_11
_atom_site_aniso_U_22
_atom_site_aniso_U_33
_atom_site_aniso_U_23
_atom_site_aniso_U_13
_atom_site_aniso_U_12
Fe1 0.0387(3) 0.0333(3) 0.0371(3) 0.0004(2) -0.0004(3) -0.0002(2)
N1 0.0421(18) 0.0318(17) 0.0421(17) 0.0033(13) -0.0008(15) 0.0031(14)
N2 0.0404(17) 0.0308(15) 0.0382(17) -0.0007(13) -0.0036(16) 0.0025(15)
N3 0.042(2) 0.0356(19) 0.043(2) -0.0034(17) -0.0045(16) 0.0005(18)
N4 0.0382(17) 0.0338(18) 0.0388(18) 0.0046(14) 0.0030(15) 0.0015(14)
N5 0.0399(17) 0.0382(18) 0.0394(18) 0.0007(14) 0.0026(15) -0.0010(14)
N6 0.049(2) 0.0382(19) 0.046(2) -0.0012(16) -0.0002(19) -0.0034(17)
C1 0.046(2) 0.029(2) 0.045(2) 0.0036(18) 0.007(2) 0.0004(17)
C2 0.051(3) 0.051(3) 0.051(3) -0.006(2) 0.006(2) 0.001(2)
C3 0.043(3) 0.060(3) 0.064(3) -0.003(2) 0.004(2) -0.006(2)
C4 0.060(3) 0.074(3) 0.062(3) -0.006(3) 0.024(3) 0.000(3)
C5 0.072(3) 0.067(3) 0.049(3) 0.000(2) 0.020(3) 0.001(2)
C6 0.059(3) 0.032(2) 0.040(2) 0.0051(17) 0.005(2) 0.0029(18)
C7 0.077(3) 0.036(2) 0.033(2) -0.0020(19) 0.012(3) 0.004(2)
C8 0.066(3) 0.039(2) 0.035(2) -0.0028(18) -0.009(3) 0.005(2)
C9 0.053(2) 0.0266(17) 0.040(2) 0.0031(17) 0.000(2) 0.0049(17)
C10 0.044(2) 0.036(2) 0.048(3) 0.0009(17) -0.012(2) -0.004(2)
C11 0.040(2) 0.034(2) 0.049(2) 0.0043(19) 0.003(2) 0.0014(17)
C12 0.043(3) 0.065(3) 0.061(3) -0.007(3) -0.003(3) -0.012(2)
C13 0.045(3) 0.073(4) 0.071(3) -0.003(3) 0.002(2) -0.015(3)
C14 0.054(3) 0.062(3) 0.060(3) 0.003(2) 0.010(3) -0.014(3)
C15 0.042(3) 0.057(3) 0.051(3) 0.004(2) 0.003(2) -0.003(2)
C16 0.036(2) 0.034(2) 0.048(2) -0.0004(18) 0.0019(19) -0.0003(19)
C17 0.045(2) 0.042(2) 0.038(2) 0.0046(18) 0.0112(19) 0.0066(19)
C18 0.050(2) 0.037(2) 0.055(2) -0.001(2) -0.004(3) 0.005(2)
C19 0.068(3) 0.040(2) 0.070(3) 0.000(2) 0.008(3) -0.002(2)
C20 0.083(4) 0.037(3) 0.079(4) 0.004(2) 0.007(3) 0.004(3)
C21 0.065(3) 0.054(3) 0.061(3) 0.014(2) 0.012(3) 0.023(3)
C22 0.044(3) 0.051(3) 0.046(3) 0.009(2) 0.014(2) 0.015(2)
C23 0.042(3) 0.071(3) 0.053(3) 0.019(2) 0.001(2) 0.018(2)
C24 0.037(2) 0.060(3) 0.055(3) 0.008(2) -0.003(2) 0.006(2)
C25 0.035(2) 0.051(3) 0.039(2) 0.0022(19) 0.007(2) 0.004(2)
C26 0.040(2) 0.051(3) 0.045(2) -0.007(2) -0.003(2) -0.007(2)
C27 0.049(2) 0.033(2) 0.049(3) -0.0042(19) 0.001(2) -0.0017(19)
C28 0.067(3) 0.046(3) 0.090(4) -0.006(3) -0.015(4) -0.013(2)
C29 0.090(5) 0.037(3) 0.137(6) -0.021(3) 0.002(5) -0.016(3)
C30 0.093(4) 0.039(3) 0.100(5) 0.002(3) -0.008(4) -0.008(3)
C31 0.071(3) 0.035(2) 0.071(3) 0.001(2) 0.003(3) 0.002(2)
C32 0.055(3) 0.031(2) 0.044(2) 0.0011(16) 0.008(2) -0.0037(19)
S1 0.0533(7) 0.0654(7) 0.0465(6) 0.0006(5) -0.0033(6) 0.0091(6)
S2 0.0811(9) 0.0635(8) 0.0587(8) 0.0070(6) 0.0043(7) 0.0215(7)
C33 0.066(3) 0.067(3) 0.058(3) -0.004(3) -0.002(3) 0.004(2)
C34 0.100(5) 0.093(5) 0.131(6) -0.007(4) 0.003(5) 0.037(4)
O1 0.0531(16) 0.0713(19) 0.0536(17) 0.0018(14) -0.0112(14) 0.0042(14)
O2 0.087(2) 0.085(2) 0.075(2) -0.0343(17) -0.0175(17) 0.0164(18)
O3 0.094(2) 0.114(2) 0.073(2) 0.0516(19) 0.001(2) 0.011(2)
O4 0.083(2) 0.079(2) 0.147(3) 0.022(2) 0.007(2) 0.0413(19)
O5 0.261(6) 0.148(4) 0.084(3) -0.033(3) -0.045(3) -0.011(4)
O6 0.107(3) 0.144(4) 0.141(3) 0.075(3) 0.047(3) 0.042(3)
F1 0.0603(17) 0.179(3) 0.0839(19) -0.005(2) -0.0085(16) 0.0372(19)
F2 0.0819(19) 0.115(2) 0.095(2) 0.0239(19) 0.0210(18) -0.0120(16)
F3 0.116(2) 0.095(2) 0.107(2) -0.0490(19) 0.009(2) 0.0206(17)
F4 0.142(4) 0.107(3) 0.374(9) 0.102(4) 0.052(5) 0.010(3)
F5 0.111(3) 0.092(2) 0.350(7) 0.018(3) -0.022(4) 0.044(2)
F6 0.362(9) 0.166(5) 0.173(5) -0.102(4) -0.017(5) 0.005(5)

loop_
_atom_type_symbol
_atom_type_description
_atom_type_scat_dispersion_real
_atom_type_scat_dispersion_imag
_atom_type_scat_source
C C 0.0033 0.0016 'International Tables Vol C Tables 4.2.6.8 and 6.1.1.4'
H H 0.0000 0.0000 'International Tables Vol C Tables 4.2.6.8 and 6.1.1.4'
N N 0.0061 0.0033 'International Tables Vol C Tables 4.2.6.8 and 6.1.1.4'
O O 0.0106 0.0060 'International Tables Vol C Tables 4.2.6.8 and 6.1.1.4'
F F 0.0171 0.0103 'International Tables Vol C Tables 4.2.6.8 and 6.1.1.4'
S S 0.1246 0.1234 'International Tables Vol C Tables 4.2.6.8 and 6.1.1.4'
Fe Fe 0.3463 0.8444 'International Tables Vol C Tables 4.2.6.8 and 6.1.1.4'

loop_
_geom_angle_atom_site_label_1
_geom_angle_atom_site_label_2
_geom_angle_atom_site_label_3
_geom_angle
_geom_angle_site_symmetry_1
_geom_angle_site_symmetry_3
_geom_angle_publ_flag
N2 Fe1 N5 167.64(12) . . ?
N2 Fe1 N3 82.80(13) . . ?
N5 Fe1 N3 88.73(12) . . ?
N2 Fe1 N6 88.39(12) . . ?
N5 Fe1 N6 83.04(13) . . ?
N3 Fe1 N6 92.93(16) . . ?
N2 Fe1 N4 108.10(12) . . ?
N5 Fe1 N4 80.66(12) . . ?
N3 Fe1 N4 89.23(14) . . ?
N6 Fe1 N4 163.51(12) . . ?
N2 Fe1 N1 80.52(12) . . ?
N5 Fe1 N1 108.23(12) . . ?
N3 Fe1 N1 163.03(12) . . ?
N6 Fe1 N1 89.74(13) . . ?
N4 Fe1 N1 92.95(11) . . ?
C9 N1 C1 116.6(3) . . ?
C9 N1 Fe1 111.3(2) . . ?
C1 N1 Fe1 132.0(2) . . ?
C10 N2 C11 124.6(3) . . ?
C10 N2 Fe1 117.9(3) . . ?
C11 N2 Fe1 116.5(2) . . ?
C16 N3 Fe1 107.8(2) . . ?
C25 N4 C17 117.4(3) . . ?
C25 N4 Fe1 111.1(2) . . ?
C17 N4 Fe1 131.5(3) . . ?
C26 N5 C27 123.8(3) . . ?
C26 N5 Fe1 119.3(3) . . ?
C27 N5 Fe1 115.8(2) . . ?
C32 N6 Fe1 108.9(2) . . ?
N1 C1 C2 120.9(3) . . ?
N1 C1 C6 121.3(3) . . ?
C2 C1 C6 117.8(3) . . ?
C3 C2 C1 120.9(4) . . ?
C2 C3 C4 121.3(5) . . ?
C5 C4 C3 119.5(5) . . ?
C4 C5 C6 121.5(4) . . ?
C7 C6 C5 121.7(4) . . ?
C7 C6 C1 119.3(4) . . ?
C5 C6 C1 118.9(4) . . ?
C8 C7 C6 118.8(4) . . ?
C7 C8 C9 120.4(4) . . ?
N1 C9 C8 123.5(4) . . ?
N1 C9 C10 113.6(3) . . ?
C8 C9 C10 122.9(4) . . ?
N2 C10 C9 115.3(4) . . ?
N2 C11 C16 105.3(3) . . ?
N2 C11 C12 116.0(3) . . ?
C16 C11 C12 111.2(3) . . ?
C13 C12 C11 109.3(4) . . ?
C12 C13 C14 112.4(4) . . ?
C15 C14 C13 111.6(4) . . ?
C16 C15 C14 109.7(4) . . ?
N3 C16 C15 116.7(3) . . ?
N3 C16 C11 106.3(3) . . ?
C15 C16 C11 111.7(3) . . ?
N4 C17 C18 120.2(3) . . ?
N4 C17 C22 121.1(4) . . ?
C18 C17 C22 118.7(4) . . ?
C19 C18 C17 119.9(4) . . ?
C18 C19 C20 120.7(5) . . ?
C21 C20 C19 121.0(5) . . ?
C20 C21 C22 120.1(4) . . ?
C23 C22 C17 119.2(4) . . ?
C23 C22 C21 121.3(4) . . ?
C17 C22 C21 119.5(4) . . ?
C24 C23 C22 119.2(4) . . ?
C23 C24 C25 119.3(4) . . ?
N4 C25 C24 123.8(4) . . ?
N4 C25 C26 115.0(3) . . ?
C24 C25 C26 121.1(4) . . ?
N5 C26 C25 113.5(4) . . ?
N5 C27 C32 105.7(3) . . ?
N5 C27 C28 117.1(3) . . ?
C32 C27 C28 111.9(4) . . ?
C27 C28 C29 109.2(4) . . ?
C30 C29 C28 113.6(5) . . ?
C29 C30 C31 112.3(5) . . ?
C32 C31 C30 110.5(4) . . ?
N6 C32 C27 107.4(3) . . ?
N6 C32 C31 115.0(3) . . ?
C27 C32 C31 111.1(3) . . ?
O2 S1 O3 113.9(2) . . ?
O2 S1 O1 114.89(17) . . ?
O3 S1 O1 115.3(2) . . ?
O2 S1 C33 104.0(2) . . ?
O3 S1 C33 104.8(2) . . ?
O1 S1 C33 101.83(19) . . ?
O5 S2 O6 115.6(3) . . ?
O5 S2 O4 114.4(3) . . ?
O6 S2 O4 114.1(2) . . ?
O5 S2 C34 103.2(3) . . ?
O6 S2 C34 105.5(3) . . ?
O4 S2 C34 102.0(3) . . ?
F3 C33 F1 108.2(4) . . ?
F3 C33 F2 105.4(4) . . ?
F1 C33 F2 107.5(4) . . ?
F3 C33 S1 112.2(3) . . ?
F1 C33 S1 113.9(3) . . ?
F2 C33 S1 109.2(3) . . ?
F4 C34 F6 106.1(7) . . ?
F4 C34 F5 106.6(6) . . ?
F6 C34 F5 108.1(6) . . ?
F4 C34 S2 114.6(5) . . ?
F6 C34 S2 111.3(6) . . ?
F5 C34 S2 109.8(5) . . ?

loop_
_geom_bond_atom_site_label_1
_geom_bond_atom_site_label_2
_geom_bond_distance
_geom_bond_site_symmetry_2
_geom_bond_publ_flag
Fe1 N2 1.891(3) . ?
Fe1 N5 1.898(3) . ?
Fe1 N3 2.010(3) . ?
Fe1 N6 2.015(3) . ?
Fe1 N4 2.029(3) . ?
Fe1 N1 2.036(3) . ?
N1 C9 1.353(4) . ?
N1 C1 1.382(4) . ?
N2 C10 1.282(4) . ?
N2 C11 1.474(4) . ?
N3 C16 1.481(4) . ?
N4 C25 1.353(4) . ?
N4 C17 1.381(4) . ?
N5 C26 1.281(5) . ?
N5 C27 1.474(4) . ?
N6 C32 1.482(5) . ?
C1 C2 1.418(5) . ?
C1 C6 1.426(5) . ?
C2 C3 1.360(5) . ?
C3 C4 1.394(6) . ?
C4 C5 1.358(6) . ?
C5 C6 1.413(5) . ?
C6 C7 1.398(5) . ?
C7 C8 1.346(6) . ?
C8 C9 1.401(5) . ?
C9 C10 1.446(5) . ?
C11 C16 1.513(5) . ?
C11 C12 1.529(5) . ?
C12 C13 1.514(6) . ?
C13 C14 1.521(6) . ?
C14 C15 1.510(6) . ?
C15 C16 1.503(5) . ?
C17 C18 1.404(5) . ?
C17 C22 1.418(5) . ?
C18 C19 1.384(5) . ?
C19 C20 1.386(6) . ?
C20 C21 1.351(6) . ?
C21 C22 1.415(6) . ?
C22 C23 1.411(6) . ?
C23 C24 1.361(6) . ?
C24 C25 1.401(5) . ?
C25 C26 1.458(5) . ?
C27 C32 1.503(5) . ?
C27 C28 1.520(6) . ?
C28 C29 1.530(7) . ?
C29 C30 1.498(8) . ?
C30 C31 1.515(7) . ?
C31 C32 1.517(5) . ?
S1 O2 1.427(3) . ?
S1 O3 1.436(3) . ?
S1 O1 1.440(3) . ?
S1 C33 1.818(5) . ?
S2 O5 1.389(4) . ?
S2 O6 1.406(4) . ?
S2 O4 1.424(3) . ?
S2 C34 1.792(6) . ?
C33 F3 1.311(5) . ?
C33 F1 1.315(5) . ?
C33 F2 1.337(5) . ?
C34 F4 1.264(8) . ?
C34 F6 1.268(8) . ?
C34 F5 1.325(7) . ?
